data_2201140
loop_
_publ_author_name
'Haberecht, Monika'
'Lerner, Hans-Wolfram'
'Bolte, Michael'

_publ_section_title
;
 <i>p</i>-Bis(trimethylsilyl)benzene: rerefinement against new
 intensity data
;
_journal_issue 4
_journal_name_full 'Acta Crystallographica Section E'
_journal_page_first o436
_journal_page_last o437
_journal_paper_doi 10.1107/S1600536802004671
_journal_volume 58
_journal_year 2002
_chemical_formula_iupac 'C12 H22 Si2'
_chemical_formula_moiety 'C12 H22 Si2'
_chemical_formula_sum 'C12 H22 Si2'
_chemical_formula_weight 222.48
_chemical_name_systematic
;
p-Bis(trimethylsilyl)benzene
;
_space_group_IT_number 14
_symmetry_cell_setting monoclinic
_symmetry_space_group_name_Hall '-P 2yn'
_symmetry_space_group_name_H-M 'P 1 21/n 1'
_atom_sites_solution_hydrogens geom
_atom_sites_solution_primary direct
_atom_sites_solution_secondary difmap
_audit_creation_method SHELXL-97
_cell_angle_alpha 90.00
_cell_angle_beta 96.029(9)
_cell_angle_gamma 90.00
_cell_formula_units_Z 2
_cell_length_a 6.5410(7)
_cell_length_b 10.5452(10)
_cell_length_c 10.3952(12)
_cell_measurement_reflns_used 11837
_cell_measurement_temperature 173(2)
_cell_measurement_theta_max 29.6
_cell_measurement_theta_min 3.6
_cell_volume 713.05(13)
_computing_cell_refinement X-AREA
_computing_data_collection 'X-AREA (Stoe & Cie, 2001)'
_computing_data_reduction X-AREA
_computing_molecular_graphics 'XP in SHELXTL-Plus (Sheldrick, 1991)'
_computing_structure_refinement 'SHELXL97 (Sheldrick, 1997) '
_computing_structure_solution 'SHELXS97 (Sheldrick, 1990) '
_diffrn_ambient_temperature 173(2)
_diffrn_measured_fraction_theta_full 0.992
_diffrn_measured_fraction_theta_max 0.992
_diffrn_measurement_device_type 'Stoe IPDS II two-circle'
_diffrn_measurement_method \w
_diffrn_radiation_monochromator graphite
_diffrn_radiation_source 'fine-focus sealed tube'
_diffrn_radiation_type MoK\a
_diffrn_radiation_wavelength 0.71073
_diffrn_reflns_av_R_equivalents 0.0435
_diffrn_reflns_av_sigmaI/netI 0.0274
_diffrn_reflns_limit_h_max 8
_diffrn_reflns_limit_h_min -9
_diffrn_reflns_limit_k_max 14
_diffrn_reflns_limit_k_min -14
_diffrn_reflns_limit_l_max 14
_diffrn_reflns_limit_l_min -14
_diffrn_reflns_number 9295
_diffrn_reflns_theta_full 29.43
_diffrn_reflns_theta_max 29.43
_diffrn_reflns_theta_min 3.68
_diffrn_standards_decay_% 0
_diffrn_standards_interval_time 0
_diffrn_standards_number 0
_exptl_absorpt_coefficient_mu 0.216
_exptl_absorpt_correction_T_max 0.9641
_exptl_absorpt_correction_T_min 0.9203
_exptl_absorpt_correction_type empirical
_exptl_absorpt_process_details '(MULABS; Spek, 1990; Blessing, 1995)'
_exptl_crystal_colour colourless
_exptl_crystal_density_diffrn 1.036
_exptl_crystal_density_method 'not measured'
_exptl_crystal_description block
_exptl_crystal_F_000 244
_exptl_crystal_size_max 0.39
_exptl_crystal_size_mid 0.19
_exptl_crystal_size_min 0.17
_refine_diff_density_max 0.342
_refine_diff_density_min -0.210
_refine_ls_extinction_method none
_refine_ls_goodness_of_fit_ref 1.075
_refine_ls_hydrogen_treatment mixed
_refine_ls_matrix_type full
_refine_ls_number_parameters 64
_refine_ls_number_reflns 1955
_refine_ls_number_restraints 0
_refine_ls_restrained_S_all 1.075
_refine_ls_R_factor_all 0.0442
_refine_ls_R_factor_gt 0.0381
_refine_ls_shift/su_max <0.001
_refine_ls_shift/su_mean 0.000
_refine_ls_structure_factor_coef Fsqd
_refine_ls_weighting_details 'calc w = 1/[\s^2^(Fo^2^)+(0.0421P)^2^+0.2264P] where P = (Fo^2^+2Fc^2^)/3'
_refine_ls_weighting_scheme calc
_refine_ls_wR_factor_gt 0.0893
_refine_ls_wR_factor_ref 0.0917
_reflns_number_gt 1739
_reflns_number_total 1955
_reflns_threshold_expression I>2\s(I)
_cod_data_source_file na6148.cif
_cod_data_source_block I
_cod_depositor_comments
;
The following automatic conversions were performed:
'_symmetry_cell_setting' value 'Monoclinic' changed to 'monoclinic'
according to '/home/saulius/struct/CIF-dictionaries/cif_core.dic'
dictionary named 'cif_core.dic' version 2.4.1 from 2010-06-29.

Automatic conversion script
Id: cif_fix_enum 1527 2010-12-29 10:47:43Z saulius 

The following automatic conversions were performed:

'_symmetry_cell_setting' value 'Monoclinic' changed to 'monoclinic'
according to /home/saulius/struct/CIF-dictionaries/cif_core.dic
dictionary named 'cif_core.dic' version 2.4.1 from 2010-06-29.

Automatic conversion script
Id: cif_fix_values 1715 2011-07-08 13:25:40Z adriana 
;
_cod_original_sg_symbol_H-M 'P 21/n'
_cod_database_code 2201140
_cod_database_fobs_code 2201140

loop_
_symmetry_equiv_pos_as_xyz
'x, y, z'
'-x+1/2, y+1/2, -z+1/2'
'-x, -y, -z'
'x-1/2, -y-1/2, z-1/2'

loop_
_atom_site_label
_atom_site_fract_x
_atom_site_fract_y
_atom_site_fract_z
_atom_site_U_iso_or_equiv
_atom_site_adp_type
_atom_site_calc_flag
_atom_site_refinement_flags
_atom_site_occupancy
_atom_site_disorder_assembly
_atom_site_disorder_group
_atom_site_type_symbol
Si1 0.61753(5) 0.71754(3) 0.72548(3) 0.02454(11) Uani d . 1 . . Si
C1 0.55416(18) 0.59355(11) 0.59730(11) 0.0218(2) Uani d . 1 . . C
C2 0.69981(19) 0.54436(12) 0.52133(12) 0.0243(2) Uani d . 1 . . C
H2 0.8377 0.5737 0.5346 0.029 Uiso calc R 1 . . H
C3 0.64670(19) 0.45318(12) 0.42652(12) 0.0249(2) Uani d . 1 . . C
H3 0.7496 0.4219 0.3767 0.030 Uiso calc R 1 . . H
C4 0.4851(3) 0.86872(16) 0.67299(19) 0.0470(4) Uani d . 1 . . C
H4A 0.5349 0.8981 0.5924 0.071 Uiso calc R 1 . . H
H4B 0.5145 0.9332 0.7403 0.071 Uiso calc R 1 . . H
H4C 0.3365 0.8542 0.6587 0.071 Uiso calc R 1 . . H
C5 0.9003(2) 0.74497(16) 0.75101(15) 0.0361(3) Uani d . 1 . . C
H5A 0.9488 0.7745 0.6702 0.054 Uiso calc R 1 . . H
H5B 0.9700 0.6656 0.7779 0.054 Uiso calc R 1 . . H
H5C 0.9307 0.8093 0.8184 0.054 Uiso calc R 1 . . H
C6 0.5229(3) 0.6619(2) 0.87860(15) 0.0453(4) Uani d . 1 . . C
H6A 0.3742 0.6479 0.8645 0.068 Uiso calc R 1 . . H
H6B 0.5531 0.7261 0.9460 0.068 Uiso calc R 1 . . H
H6C 0.5918 0.5823 0.9059 0.068 Uiso calc R 1 . . H

loop_
_atom_site_aniso_label
_atom_site_aniso_U_11
_atom_site_aniso_U_22
_atom_site_aniso_U_33
_atom_site_aniso_U_12
_atom_site_aniso_U_13
_atom_site_aniso_U_23
Si1 0.02515(18) 0.02445(18) 0.02354(17) -0.00041(13) 0.00030(12) -0.00650(13)
C1 0.0243(5) 0.0202(5) 0.0204(5) -0.0003(4) 0.0002(4) -0.0015(4)
C2 0.0207(5) 0.0259(6) 0.0259(6) -0.0026(4) 0.0009(4) -0.0039(4)
C3 0.0234(6) 0.0268(6) 0.0250(6) -0.0005(4) 0.0047(4) -0.0050(4)
C4 0.0524(10) 0.0293(7) 0.0562(10) 0.0070(7) -0.0092(8) -0.0095(7)
C5 0.0309(7) 0.0389(8) 0.0382(7) -0.0053(5) 0.0013(6) -0.0151(6)
C6 0.0476(9) 0.0618(11) 0.0273(7) -0.0096(8) 0.0080(6) -0.0083(7)

loop_
_atom_type_symbol
_atom_type_description
_atom_type_scat_dispersion_real
_atom_type_scat_dispersion_imag
_atom_type_scat_source
C C 0.0033 0.0016 'International Tables Vol C Tables 4.2.6.8 and 6.1.1.4'
H H 0.0000 0.0000 'International Tables Vol C Tables 4.2.6.8 and 6.1.1.4'
Si Si 0.0817 0.0704 'International Tables Vol C Tables 4.2.6.8 and 6.1.1.4'

loop_
_geom_angle_atom_site_label_1
_geom_angle_atom_site_label_2
_geom_angle_atom_site_label_3
_geom_angle_site_symmetry_1
_geom_angle_site_symmetry_3
_geom_angle
C6 Si1 C5 . . 109.95(8)
C6 Si1 C4 . . 109.47(10)
C5 Si1 C4 . . 109.39(8)
C6 Si1 C1 . . 108.53(7)
C5 Si1 C1 . . 110.51(6)
C4 Si1 C1 . . 108.98(7)
C2 C1 C3 . 3_666 116.83(11)
C2 C1 Si1 . . 123.01(9)
C3 C1 Si1 3_666 . 120.16(9)
C3 C2 C1 . . 121.37(11)
C3 C2 H2 . . 119.3
C1 C2 H2 . . 119.3
C2 C3 C1 . 3_666 121.80(11)
C2 C3 H3 . . 119.1
C1 C3 H3 3_666 . 119.1
Si1 C4 H4A . . 109.5
Si1 C4 H4B . . 109.5
H4A C4 H4B . . 109.5
Si1 C4 H4C . . 109.5
H4A C4 H4C . . 109.5
H4B C4 H4C . . 109.5
Si1 C5 H5A . . 109.5
Si1 C5 H5B . . 109.5
H5A C5 H5B . . 109.5
Si1 C5 H5C . . 109.5
H5A C5 H5C . . 109.5
H5B C5 H5C . . 109.5
Si1 C6 H6A . . 109.5
Si1 C6 H6B . . 109.5
H6A C6 H6B . . 109.5
Si1 C6 H6C . . 109.5
H6A C6 H6C . . 109.5
H6B C6 H6C . . 109.5

loop_
_geom_bond_atom_site_label_1
_geom_bond_atom_site_label_2
_geom_bond_site_symmetry_2
_geom_bond_distance
_geom_bond_publ_flag
Si1 C6 . 1.8622(17) y
Si1 C5 . 1.8633(15) y
Si1 C4 . 1.8683(17) y
Si1 C1 . 1.8817(12) y
C1 C2 . 1.3994(17) y
C1 C3 3_666 1.4007(17) y
C2 C3 . 1.3946(17) y
C2 H2 . 0.9500 ?
C3 C1 3_666 1.4007(17) ?
C3 H3 . 0.9500 ?
C4 H4A . 0.9800 ?
C4 H4B . 0.9800 ?
C4 H4C . 0.9800 ?
C5 H5A . 0.9800 ?
C5 H5B . 0.9800 ?
C5 H5C . 0.9800 ?
C6 H6A . 0.9800 ?
C6 H6B . 0.9800 ?
C6 H6C . 0.9800 ?

loop_
_geom_torsion_atom_site_label_1
_geom_torsion_atom_site_label_2
_geom_torsion_atom_site_label_3
_geom_torsion_atom_site_label_4
_geom_torsion_site_symmetry_1
_geom_torsion_site_symmetry_4
_geom_torsion
C6 Si1 C1 C2 . . -128.90(12)
C5 Si1 C1 C2 . . -8.26(13)
C4 Si1 C1 C2 . . 111.96(12)
C6 Si1 C1 C3 . 3_666 51.60(13)
C5 Si1 C1 C3 . 3_666 172.23(11)
C4 Si1 C1 C3 . 3_666 -67.55(13)
C3 C1 C2 C3 3_666 . 0.0(2)
Si1 C1 C2 C3 . . -179.51(10)
C1 C2 C3 C1 . 3_666 0.0(2)
